data_1536401
loop_
_publ_author_name
'Derrien, G.'
'Tillard, M.'
'Manteghetti, A.P.'
'Belin, C.'

_publ_section_title
;
 Phosphorus oligomerization in Zintl phases: synthesis, crystal structure
 and bonding analysis of mixed alkali and alkaline-earth metal phosphides
;
_journal_name_full 'Zeitschrift fuer Anorganische und Allgemeine Chemie'
_journal_page_first 1601
_journal_page_last 1609
_journal_volume 629
_journal_year 2003
_chemical_formula_sum 'Ba5 P4'
_space_group_IT_number 62
_symmetry_space_group_name_Hall '-P 2ac 2n'
_symmetry_space_group_name_H-M 'P n m a'
_cell_angle_alpha 90
_cell_angle_beta 90
_cell_angle_gamma 90
_cell_formula_units_Z 4
_cell_length_a 8.33
_cell_length_b 16.503
_cell_length_c 8.405
_cell_volume 1155.435
_citation_journal_id_ASTM ZAACAB
_cod_data_source_file Derrien_ZAACAB_2003_1114.cif
_cod_data_source_block Ba5P4
_cod_database_code 1536401

loop_
_symmetry_equiv_pos_as_xyz
x,y,z
-x+1/2,-y,z+1/2
x+1/2,-y+1/2,-z+1/2
-x,y+1/2,-z
-x,-y,-z
x-1/2,y,-z-1/2
-x-1/2,y-1/2,z-1/2
x,-y-1/2,z

loop_
_atom_site_label
_atom_site_type_symbol
_atom_site_fract_x
_atom_site_fract_y
_atom_site_fract_z
_atom_site_occupancy
_atom_site_U_iso_or_equiv
Ba2 Ba+2 0.42695 0.39777 0.66738 1 0.0
P1 P-3 0.2541 0.4473 0.0061 1 0.0
P2 P-2 0.158 0.25 0.5999 1 0.0
P3 P-2 0.3551 0.25 0.4076 1 0.0
Ba3 Ba+2 0.25436 0.25 0.00215 1 0.0
Ba1 Ba+2 0.58881 0.10371 0.16064 1 0.0
